data_7227324
loop_
_publ_author_name
'Zhao, Tian'
'Heering, Christian'
'Boldog, Ishtvan'
'Domasevitch, Konstantin V.'
'Janiak, Christoph'

_publ_section_title
;
 A view on systematic truncation of tetrahedral ligands for coordination
 polymers
;
_journal_issue 5
_journal_name_full CrystEngComm
_journal_page_first 776
_journal_paper_doi 10.1039/C6CE02384C
_journal_volume 19
_journal_year 2017
_chemical_formula_moiety 'C24 H22 O4 2-, Mn 2+, C3 H7 N O'
_chemical_formula_sum 'C27 H29 Mn N O5'
_chemical_formula_weight 502.47
_chemical_name_systematic
catena-poly-[bis-\m~4~-(((adamantane-1,3-diyl)--di-(phen-4-yl))-di-(carboxylato-\kO:\kO'))--bis-N,N-dimethylformamide-\kO-dimanganese(II)]
_space_group_crystal_system monoclinic
_space_group_IT_number 14
_space_group_name_Hall '-P 2ybc'
_space_group_name_H-M_alt 'P 1 21/c 1'
_symmetry_space_group_name_Hall '-P 2ybc'
_symmetry_space_group_name_H-M 'P 1 21/c 1'
_atom_sites_solution_hydrogens geom
_audit_creation_method SHELXL-2014
_audit_update_record
;
2016-11-14 deposited with the CCDC.
2016-12-23 downloaded from the CCDC.
;
_cell_angle_alpha 90
_cell_angle_beta 94.649(3)
_cell_angle_gamma 90
_cell_formula_units_Z 4
_cell_length_a 12.5159(10)
_cell_length_b 19.1864(14)
_cell_length_c 9.9596(8)
_cell_measurement_reflns_used 5055
_cell_measurement_temperature 296(2)
_cell_measurement_theta_max 23.49
_cell_measurement_theta_min 2.31
_cell_volume 2383.8(3)
_computing_cell_refinement 'Bruker SAINT'
_computing_data_collection 'Bruker APEX2'
_computing_data_reduction 'Bruker SAINT'
_computing_molecular_graphics 'Diamond 3.0 (Crystal Impact, 2012)'
_computing_publication_material 'WinGX suite (Farrugia, 2012)'
_computing_structure_refinement 'SHELXL-2014 (Sheldrick, 2015)'
_computing_structure_solution 'SHELXS-2014 (Sheldrick, 2015)'
_diffrn_ambient_temperature 296(2)
_diffrn_measured_fraction_theta_full 1.000
_diffrn_measured_fraction_theta_max 0.998
_diffrn_measurement_device_type 'Bruker APEX-II CCD'
_diffrn_measurement_method '\f and \w scans'
_diffrn_radiation_monochromator graphite
_diffrn_radiation_type MoK\a
_diffrn_radiation_wavelength 0.71073
_diffrn_reflns_av_R_equivalents 0.0605
_diffrn_reflns_av_unetI/netI 0.0472
_diffrn_reflns_Laue_measured_fraction_full 1.000
_diffrn_reflns_Laue_measured_fraction_max 0.998
_diffrn_reflns_limit_h_max 16
_diffrn_reflns_limit_h_min -16
_diffrn_reflns_limit_k_max 25
_diffrn_reflns_limit_k_min -23
_diffrn_reflns_limit_l_max 12
_diffrn_reflns_limit_l_min -7
_diffrn_reflns_number 28829
_diffrn_reflns_point_group_measured_fraction_full 1.000
_diffrn_reflns_point_group_measured_fraction_max 0.998
_diffrn_reflns_theta_full 25.242
_diffrn_reflns_theta_max 27.697
_diffrn_reflns_theta_min 1.632
_diffrn_source 'sealed tube'
_exptl_absorpt_coefficient_mu 0.592
_exptl_absorpt_correction_T_max 0.7456
_exptl_absorpt_correction_T_min 0.6850
_exptl_absorpt_correction_type multi-scan
_exptl_absorpt_process_details 'SADABS-2008/1 (Bruker, 2008)'
_exptl_crystal_colour 'translucent pale pink'
_exptl_crystal_density_diffrn 1.400
_exptl_crystal_density_method 'not measured'
_exptl_crystal_description platelet
_exptl_crystal_F_000 1052
_exptl_crystal_recrystallization_method 'Low-temperature solvothermal crystallization from DMF'
_exptl_crystal_size_max 0.10
_exptl_crystal_size_mid 0.10
_exptl_crystal_size_min 0.02
_refine_diff_density_max 0.291
_refine_diff_density_min -0.208
_refine_diff_density_rms 0.048
_refine_ls_extinction_method none
_refine_ls_goodness_of_fit_ref 1.015
_refine_ls_hydrogen_treatment constr
_refine_ls_matrix_type full
_refine_ls_number_parameters 309
_refine_ls_number_reflns 5561
_refine_ls_number_restraints 0
_refine_ls_restrained_S_all 1.015
_refine_ls_R_factor_all 0.0706
_refine_ls_R_factor_gt 0.0409
_refine_ls_shift/su_max 0.001
_refine_ls_shift/su_mean 0.000
_refine_ls_structure_factor_coef Fsqd
_refine_ls_weighting_details 'w=1/[\s^2^(Fo^2^)+(0.0342P)^2^+0.9556P] where P=(Fo^2^+2Fc^2^)/3'
_refine_ls_weighting_scheme calc
_refine_ls_wR_factor_gt 0.0877
_refine_ls_wR_factor_ref 0.1005
_reflns_Friedel_coverage 0.000
_reflns_number_gt 3876
_reflns_number_total 5561
_reflns_threshold_expression 'I > 2\s(I)'
_cod_data_source_file c6ce02384c2.cif
_cod_data_source_block MnL2
_cod_depositor_comments 'Adding full bibliography for 7227324--7227326.cif.'
_cod_database_code 7227324
_shelx_space_group_comment
;
The symmetry employed for this shelxl refinement is uniquely defined
by the following loop, which should always be used as a source of
symmetry information in preference to the above space-group names.
They are only intended as comments.
;
_shelx_estimated_absorpt_t_min 0.943
_shelx_estimated_absorpt_t_max 0.988
_shelxl_version_number 2014-3

loop_
_space_group_symop_operation_xyz
'x, y, z'
'-x, y+1/2, -z+1/2'
'-x, -y, -z'
'x, -y-1/2, z-1/2'

loop_
_atom_site_label
_atom_site_type_symbol
_atom_site_fract_x
_atom_site_fract_y
_atom_site_fract_z
_atom_site_U_iso_or_equiv
_atom_site_adp_type
_atom_site_occupancy
_atom_site_site_symmetry_order
_atom_site_calc_flag
_atom_site_refinement_flags_posn
_atom_site_refinement_flags_adp
C1 C 0.06485(16) 0.60708(11) 0.3383(2) 0.0364(5) Uani 1 1 d . .
C2 C -0.01611(16) 0.66451(10) 0.36795(19) 0.0329(4) Uani 1 1 d . .
H2A H -0.0588 0.6488 0.4392 0.040 Uiso 1 1 calc R U
H2B H 0.0227 0.7059 0.3997 0.040 Uiso 1 1 calc R U
C3 C -0.09108(16) 0.68332(10) 0.2432(2) 0.0331(5) Uani 1 1 d . .
C4 C -0.15205(17) 0.61677(11) 0.1960(2) 0.0417(5) Uani 1 1 d . .
H4A H -0.1952 0.6006 0.2663 0.050 Uiso 1 1 calc R U
H4B H -0.1996 0.6270 0.1167 0.050 Uiso 1 1 calc R U
C5 C -0.07300(19) 0.56009(12) 0.1631(2) 0.0465(6) Uani 1 1 d . .
H5 H -0.1128 0.5183 0.1323 0.056 Uiso 1 1 calc R U
C6 C -0.0042(2) 0.58461(14) 0.0526(3) 0.0584(7) Uani 1 1 d . .
H6A H 0.0458 0.5481 0.0325 0.070 Uiso 1 1 calc R U
H6B H -0.0495 0.5945 -0.0288 0.070 Uiso 1 1 calc R U
C7 C 0.05696(19) 0.64948(13) 0.0983(2) 0.0494(6) Uani 1 1 d . .
H7 H 0.1000 0.6657 0.0266 0.059 Uiso 1 1 calc R U
C8 C 0.12995(18) 0.63248(12) 0.2236(2) 0.0462(6) Uani 1 1 d . .
H8A H 0.1703 0.6737 0.2526 0.055 Uiso 1 1 calc R U
H8B H 0.1806 0.5966 0.2024 0.055 Uiso 1 1 calc R U
C9 C -0.02174(19) 0.70621(12) 0.1322(2) 0.0451(5) Uani 1 1 d . .
H9A H -0.0675 0.7177 0.0520 0.054 Uiso 1 1 calc R U
H9B H 0.0178 0.7478 0.1608 0.054 Uiso 1 1 calc R U
C10 C -0.00007(19) 0.54247(11) 0.2895(2) 0.0442(5) Uani 1 1 d . .
H10A H 0.0485 0.5052 0.2695 0.053 Uiso 1 1 calc R U
H10B H -0.0432 0.5266 0.3601 0.053 Uiso 1 1 calc R U
C11 C 0.13900(17) 0.58896(11) 0.4622(2) 0.0399(5) Uani 1 1 d . .
C12 C 0.12934(19) 0.61809(12) 0.5873(2) 0.0489(6) Uani 1 1 d . .
H12 H 0.0757 0.6508 0.5971 0.059 Uiso 1 1 calc R U
C13 C 0.1972(2) 0.60012(12) 0.6989(2) 0.0513(6) Uani 1 1 d . .
H13 H 0.1883 0.6207 0.7818 0.062 Uiso 1 1 calc R U
C14 C 0.27776(18) 0.55200(12) 0.6878(3) 0.0474(6) Uani 1 1 d . .
C15 C 0.2881(2) 0.52235(13) 0.5630(3) 0.0567(7) Uani 1 1 d . .
H15 H 0.3414 0.4894 0.5537 0.068 Uiso 1 1 calc R U
C16 C 0.2210(2) 0.54058(13) 0.4523(3) 0.0539(7) Uani 1 1 d . .
H16 H 0.2306 0.5203 0.3693 0.065 Uiso 1 1 calc R U
C17 C 0.3523(2) 0.53311(14) 0.8082(3) 0.0545(7) Uani 1 1 d . .
C21 C -0.16838(16) 0.74049(10) 0.2794(2) 0.0336(5) Uani 1 1 d . .
C22 C -0.24660(19) 0.72833(12) 0.3672(2) 0.0480(6) Uani 1 1 d . .
H22 H -0.2545 0.6837 0.4013 0.058 Uiso 1 1 calc R U
C23 C -0.31326(19) 0.78093(13) 0.4054(3) 0.0517(6) Uani 1 1 d . .
H23 H -0.3644 0.7710 0.4654 0.062 Uiso 1 1 calc R U
C24 C -0.30542(17) 0.84768(11) 0.3563(2) 0.0399(5) Uani 1 1 d . .
C25 C -0.2295(2) 0.86022(12) 0.2684(3) 0.0539(6) Uani 1 1 d . .
H25 H -0.2228 0.9048 0.2333 0.065 Uiso 1 1 calc R U
C26 C -0.1624(2) 0.80758(12) 0.2304(2) 0.0506(6) Uani 1 1 d . .
H26 H -0.1116 0.8178 0.1700 0.061 Uiso 1 1 calc R U
C27 C -0.37522(19) 0.90550(14) 0.4013(3) 0.0495(6) Uani 1 1 d . .
C31 C 0.5480(2) 0.36864(16) 0.6478(3) 0.0682(8) Uani 1 1 d . .
H31 H 0.5057 0.4067 0.6206 0.082 Uiso 1 1 calc R U
C32 C 0.6280(3) 0.2616(2) 0.5865(4) 0.1141(15) Uani 1 1 d . .
H32A H 0.6875 0.2620 0.5315 0.171 Uiso 1 1 calc R U
H32B H 0.5864 0.2201 0.5683 0.171 Uiso 1 1 calc R U
H32C H 0.6541 0.2624 0.6798 0.171 Uiso 1 1 calc R U
C33 C 0.5160(4) 0.3293(3) 0.4173(3) 0.1358(18) Uani 1 1 d . .
H33A H 0.5725 0.3327 0.3580 0.204 Uiso 1 1 calc R U
H33B H 0.4731 0.3709 0.4102 0.204 Uiso 1 1 calc R U
H33C H 0.4719 0.2897 0.3928 0.204 Uiso 1 1 calc R U
Mn1 Mn 0.55296(2) 0.44537(2) 0.90959(3) 0.03441(11) Uani 1 1 d . .
N1 N 0.5625(2) 0.32135(15) 0.5566(3) 0.0777(8) Uani 1 1 d . .
O1 O 0.42160(14) 0.48773(9) 0.7903(2) 0.0693(6) Uani 1 1 d . .
O2 O 0.34019(14) 0.56465(10) 0.9169(2) 0.0657(5) Uani 1 1 d . .
O3 O 0.63930(15) 0.53431(9) 0.85478(19) 0.0625(5) Uani 1 1 d . .
O4 O 0.44245(14) 0.38958(10) 1.01703(19) 0.0639(5) Uani 1 1 d . .
O5 O 0.58504(13) 0.36774(9) 0.76665(18) 0.0558(4) Uani 1 1 d . .

loop_
_atom_site_aniso_label
_atom_site_aniso_U_11
_atom_site_aniso_U_22
_atom_site_aniso_U_33
_atom_site_aniso_U_23
_atom_site_aniso_U_13
_atom_site_aniso_U_12
C1 0.0334(11) 0.0342(11) 0.0410(12) -0.0025(9) -0.0018(9) 0.0053(9)
C2 0.0326(11) 0.0324(11) 0.0328(11) -0.0020(9) -0.0032(8) 0.0043(9)
C3 0.0334(11) 0.0342(11) 0.0311(11) 0.0007(8) -0.0005(8) 0.0067(8)
C4 0.0403(12) 0.0440(13) 0.0391(12) -0.0055(10) -0.0072(10) 0.0030(10)
C5 0.0491(14) 0.0408(13) 0.0485(14) -0.0144(11) -0.0022(11) 0.0025(11)
C6 0.0669(18) 0.0641(17) 0.0433(14) -0.0135(12) -0.0008(13) 0.0181(14)
C7 0.0495(14) 0.0598(16) 0.0401(13) 0.0022(11) 0.0122(11) 0.0098(12)
C8 0.0367(12) 0.0478(14) 0.0548(15) -0.0019(11) 0.0074(11) 0.0088(10)
C9 0.0488(14) 0.0480(13) 0.0390(12) 0.0070(10) 0.0073(10) 0.0095(11)
C10 0.0457(13) 0.0348(12) 0.0513(14) -0.0082(10) -0.0012(11) 0.0082(10)
C11 0.0362(12) 0.0346(12) 0.0477(13) 0.0008(10) -0.0046(10) 0.0070(9)
C12 0.0473(14) 0.0465(14) 0.0505(14) -0.0050(11) -0.0112(11) 0.0195(11)
C13 0.0544(15) 0.0486(14) 0.0481(14) -0.0009(11) -0.0126(11) 0.0084(12)
C14 0.0362(12) 0.0423(13) 0.0608(15) 0.0114(12) -0.0141(11) 0.0007(10)
C15 0.0423(14) 0.0519(15) 0.0739(19) 0.0060(13) -0.0081(13) 0.0186(12)
C16 0.0509(15) 0.0501(15) 0.0588(16) -0.0056(12) -0.0072(12) 0.0189(11)
C17 0.0385(14) 0.0520(15) 0.0691(19) 0.0210(13) -0.0199(13) -0.0077(11)
C21 0.0342(11) 0.0366(11) 0.0291(10) 0.0011(8) -0.0035(9) 0.0059(9)
C22 0.0462(14) 0.0393(13) 0.0597(15) 0.0060(11) 0.0109(12) 0.0073(10)
C23 0.0399(13) 0.0533(15) 0.0635(16) -0.0011(12) 0.0147(12) 0.0094(11)
C24 0.0349(12) 0.0418(13) 0.0414(12) -0.0052(10) -0.0068(10) 0.0111(9)
C25 0.0630(17) 0.0376(13) 0.0618(16) 0.0079(11) 0.0088(13) 0.0151(12)
C26 0.0568(15) 0.0446(14) 0.0527(15) 0.0080(11) 0.0179(12) 0.0115(11)
C27 0.0387(14) 0.0555(16) 0.0518(15) -0.0145(12) -0.0120(12) 0.0169(11)
C31 0.073(2) 0.0649(19) 0.066(2) -0.0038(15) 0.0012(16) -0.0084(15)
C32 0.102(3) 0.096(3) 0.144(4) -0.060(3) 0.010(3) -0.008(2)
C33 0.189(5) 0.163(4) 0.053(2) -0.010(2) -0.003(3) -0.077(4)
Mn1 0.02923(17) 0.02979(17) 0.04307(19) 0.00346(14) -0.00404(13) -0.00093(13)
N1 0.0863(19) 0.0846(19) 0.0629(16) -0.0228(14) 0.0110(14) -0.0331(16)
O1 0.0465(10) 0.0600(12) 0.0958(15) 0.0203(10) -0.0276(10) 0.0097(9)
O2 0.0515(11) 0.0792(14) 0.0619(12) 0.0169(10) -0.0223(9) -0.0023(9)
O3 0.0646(12) 0.0463(10) 0.0752(13) 0.0108(9) -0.0034(10) -0.0233(9)
O4 0.0511(11) 0.0701(13) 0.0711(13) 0.0148(10) 0.0072(10) -0.0237(9)
O5 0.0528(11) 0.0566(11) 0.0567(11) -0.0126(9) -0.0035(8) 0.0049(8)

loop_
_atom_type_symbol
_atom_type_description
_atom_type_scat_dispersion_real
_atom_type_scat_dispersion_imag
_atom_type_scat_source
C C 0.0033 0.0016 'International Tables Vol C Tables 4.2.6.8 and 6.1.1.4'
H H 0.0000 0.0000 'International Tables Vol C Tables 4.2.6.8 and 6.1.1.4'
Mn Mn 0.3368 0.7283 'International Tables Vol C Tables 4.2.6.8 and 6.1.1.4'
N N 0.0061 0.0033 'International Tables Vol C Tables 4.2.6.8 and 6.1.1.4'
O O 0.0106 0.0060 'International Tables Vol C Tables 4.2.6.8 and 6.1.1.4'

loop_
_geom_angle_atom_site_label_1
_geom_angle_atom_site_label_2
_geom_angle_atom_site_label_3
_geom_angle
_geom_angle_site_symmetry_1
_geom_angle_site_symmetry_3
C11 C1 C8 110.48(18) . .
C11 C1 C10 110.08(17) . .
C8 C1 C10 108.63(18) . .
C11 C1 C2 112.01(17) . .
C8 C1 C2 108.20(17) . .
C10 C1 C2 107.32(17) . .
C3 C2 C1 112.35(16) . .
C3 C2 H2A 109.1 . .
C1 C2 H2A 109.1 . .
C3 C2 H2B 109.1 . .
C1 C2 H2B 109.1 . .
H2A C2 H2B 107.9 . .
C21 C3 C9 111.93(17) . .
C21 C3 C2 109.59(16) . .
C9 C3 C2 107.92(17) . .
C21 C3 C4 111.10(17) . .
C9 C3 C4 108.31(18) . .
C2 C3 C4 107.85(16) . .
C5 C4 C3 110.05(18) . .
C5 C4 H4A 109.7 . .
C3 C4 H4A 109.7 . .
C5 C4 H4B 109.7 . .
C3 C4 H4B 109.7 . .
H4A C4 H4B 108.2 . .
C4 C5 C6 110.5(2) . .
C4 C5 C10 109.54(18) . .
C6 C5 C10 109.1(2) . .
C4 C5 H5 109.2 . .
C6 C5 H5 109.2 . .
C10 C5 H5 109.2 . .
C7 C6 C5 109.77(19) . .
C7 C6 H6A 109.7 . .
C5 C6 H6A 109.7 . .
C7 C6 H6B 109.7 . .
C5 C6 H6B 109.7 . .
H6A C6 H6B 108.2 . .
C6 C7 C8 109.0(2) . .
C6 C7 C9 109.5(2) . .
C8 C7 C9 109.11(19) . .
C6 C7 H7 109.7 . .
C8 C7 H7 109.7 . .
C9 C7 H7 109.7 . .
C7 C8 C1 111.03(18) . .
C7 C8 H8A 109.4 . .
C1 C8 H8A 109.4 . .
C7 C8 H8B 109.4 . .
C1 C8 H8B 109.4 . .
H8A C8 H8B 108.0 . .
C7 C9 C3 111.77(18) . .
C7 C9 H9A 109.3 . .
C3 C9 H9A 109.3 . .
C7 C9 H9B 109.3 . .
C3 C9 H9B 109.3 . .
H9A C9 H9B 107.9 . .
C5 C10 C1 110.23(18) . .
C5 C10 H10A 109.6 . .
C1 C10 H10A 109.6 . .
C5 C10 H10B 109.6 . .
C1 C10 H10B 109.6 . .
H10A C10 H10B 108.1 . .
C12 C11 C16 116.9(2) . .
C12 C11 C1 123.16(19) . .
C16 C11 C1 119.9(2) . .
C11 C12 C13 122.0(2) . .
C11 C12 H12 119.0 . .
C13 C12 H12 119.0 . .
C14 C13 C12 120.5(2) . .
C14 C13 H13 119.8 . .
C12 C13 H13 119.8 . .
C13 C14 C15 118.0(2) . .
C13 C14 C17 120.6(2) . .
C15 C14 C17 121.4(2) . .
C16 C15 C14 121.4(2) . .
C16 C15 H15 119.3 . .
C14 C15 H15 119.3 . .
C15 C16 C11 121.2(2) . .
C15 C16 H16 119.4 . .
C11 C16 H16 119.4 . .
O1 C17 O2 126.1(2) . .
O1 C17 C14 116.6(3) . .
O2 C17 C14 117.4(2) . .
C26 C21 C22 116.2(2) . .
C26 C21 C3 122.2(2) . .
C22 C21 C3 121.52(19) . .
C23 C22 C21 121.6(2) . .
C23 C22 H22 119.2 . .
C21 C22 H22 119.2 . .
C24 C23 C22 121.3(2) . .
C24 C23 H23 119.4 . .
C22 C23 H23 119.4 . .
C25 C24 C23 117.7(2) . .
C25 C24 C27 120.9(2) . .
C23 C24 C27 121.4(2) . .
C24 C25 C26 121.0(2) . .
C24 C25 H25 119.5 . .
C26 C25 H25 119.5 . .
C21 C26 C25 122.1(2) . .
C21 C26 H26 119.0 . .
C25 C26 H26 119.0 . .
O4 C27 O3 125.8(2) 2_556 4_475
O4 C27 C24 116.8(2) 2_556 .
O3 C27 C24 117.4(2) 4_475 .
O5 C31 N1 126.4(3) . .
O5 C31 H31 116.8 . .
N1 C31 H31 116.8 . .
N1 C32 H32A 109.5 . .
N1 C32 H32B 109.5 . .
H32A C32 H32B 109.5 . .
N1 C32 H32C 109.5 . .
H32A C32 H32C 109.5 . .
H32B C32 H32C 109.5 . .
N1 C33 H33A 109.5 . .
N1 C33 H33B 109.5 . .
H33A C33 H33B 109.5 . .
N1 C33 H33C 109.5 . .
H33A C33 H33C 109.5 . .
H33B C33 H33C 109.5 . .
O2 Mn1 O4 86.34(7) 3_667 .
O2 Mn1 O1 155.54(8) 3_667 .
O4 Mn1 O1 88.17(7) . .
O2 Mn1 O3 88.96(7) 3_667 .
O4 Mn1 O3 155.60(8) . .
O1 Mn1 O3 86.28(7) . .
O2 Mn1 O5 110.15(8) 3_667 .
O4 Mn1 O5 98.73(8) . .
O1 Mn1 O5 94.24(7) . .
O3 Mn1 O5 105.36(8) . .
O2 Mn1 Mn1 81.91(6) 3_667 3_667
O4 Mn1 Mn1 73.85(6) . 3_667
O1 Mn1 Mn1 73.67(6) . 3_667
O3 Mn1 Mn1 81.79(6) . 3_667
O5 Mn1 Mn1 165.75(5) . 3_667
C31 N1 C32 121.5(3) . .
C31 N1 C33 121.2(3) . .
C32 N1 C33 117.3(3) . .
C17 O1 Mn1 134.82(19) . .
C17 O2 Mn1 123.27(17) . 3_667
C27 O3 Mn1 123.46(18) 4_676 .
C27 O4 Mn1 135.04(18) 2_546 .
C31 O5 Mn1 123.80(19) . .

loop_
_geom_bond_atom_site_label_1
_geom_bond_atom_site_label_2
_geom_bond_distance
_geom_bond_site_symmetry_2
C1 C11 1.523(3) .
C1 C8 1.535(3) .
C1 C10 1.539(3) .
C1 C2 1.542(3) .
C2 C3 1.538(3) .
C2 H2A 0.9700 .
C2 H2B 0.9700 .
C3 C21 1.525(3) .
C3 C9 1.525(3) .
C3 C4 1.541(3) .
C4 C5 1.524(3) .
C4 H4A 0.9700 .
C4 H4B 0.9700 .
C5 C6 1.526(4) .
C5 C10 1.532(3) .
C5 H5 0.9800 .
C6 C7 1.512(4) .
C6 H6A 0.9700 .
C6 H6B 0.9700 .
C7 C8 1.521(3) .
C7 C9 1.524(3) .
C7 H7 0.9800 .
C8 H8A 0.9700 .
C8 H8B 0.9700 .
C9 H9A 0.9700 .
C9 H9B 0.9700 .
C10 H10A 0.9700 .
C10 H10B 0.9700 .
C11 C12 1.380(3) .
C11 C16 1.393(3) .
C12 C13 1.387(3) .
C12 H12 0.9300 .
C13 C14 1.378(3) .
C13 H13 0.9300 .
C14 C15 1.382(4) .
C14 C17 1.502(3) .
C15 C16 1.376(3) .
C15 H15 0.9300 .
C16 H16 0.9300 .
C17 O1 1.252(3) .
C17 O2 1.260(3) .
C21 C26 1.381(3) .
C21 C22 1.384(3) .
C22 C23 1.382(3) .
C22 H22 0.9300 .
C23 C24 1.377(3) .
C23 H23 0.9300 .
C24 C25 1.364(3) .
C24 C27 1.503(3) .
C25 C26 1.386(3) .
C25 H25 0.9300 .
C26 H26 0.9300 .
C27 O4 1.255(3) 2_556
C27 O3 1.263(3) 4_475
C31 O5 1.236(3) .
C31 N1 1.307(4) .
C31 H31 0.9300 .
C32 N1 1.427(5) .
C32 H32A 0.9600 .
C32 H32B 0.9600 .
C32 H32C 0.9600 .
C33 N1 1.468(4) .
C33 H33A 0.9600 .
C33 H33B 0.9600 .
C33 H33C 0.9600 .
Mn1 O2 2.1067(17) 3_667
Mn1 O4 2.1080(17) .
Mn1 O1 2.1114(16) .
Mn1 O3 2.1151(16) .
Mn1 O5 2.1211(17) .
Mn1 Mn1 3.1276(7) 3_667
O2 Mn1 2.1067(17) 3_667
O3 C27 1.263(3) 4_676
O4 C27 1.255(3) 2_546

loop_
_geom_hbond_atom_site_label_D
_geom_hbond_atom_site_label_H
_geom_hbond_atom_site_label_A
_geom_hbond_distance_DH
_geom_hbond_distance_HA
_geom_hbond_distance_DA
_geom_hbond_angle_DHA
C31 H31 O1 0.93 2.58 3.178(4) 122.3
C31 H31 O1 0.93 2.58 3.178(4) 122.3

loop_
_geom_torsion_atom_site_label_1
_geom_torsion_atom_site_label_2
_geom_torsion_atom_site_label_3
_geom_torsion_atom_site_label_4
_geom_torsion
_geom_torsion_site_symmetry_4
C11 C1 C2 C3 179.80(17) .
C8 C1 C2 C3 57.8(2) .
C10 C1 C2 C3 -59.3(2) .
C1 C2 C3 C21 -179.70(17) .
C1 C2 C3 C9 -57.6(2) .
C1 C2 C3 C4 59.2(2) .
C21 C3 C4 C5 -178.94(17) .
C9 C3 C4 C5 57.7(2) .
C2 C3 C4 C5 -58.8(2) .
C3 C4 C5 C6 -59.3(2) .
C3 C4 C5 C10 61.0(2) .
C4 C5 C6 C7 59.4(3) .
C10 C5 C6 C7 -61.1(2) .
C5 C6 C7 C8 61.0(3) .
C5 C6 C7 C9 -58.4(3) .
C6 C7 C8 C1 -60.0(2) .
C9 C7 C8 C1 59.6(3) .
C11 C1 C8 C7 178.93(18) .
C10 C1 C8 C7 58.1(2) .
C2 C1 C8 C7 -58.1(2) .
C6 C7 C9 C3 59.3(3) .
C8 C7 C9 C3 -60.0(3) .
C21 C3 C9 C7 178.84(17) .
C2 C3 C9 C7 58.2(2) .
C4 C3 C9 C7 -58.3(2) .
C4 C5 C10 C1 -61.4(3) .
C6 C5 C10 C1 59.6(2) .
C11 C1 C10 C5 -178.77(18) .
C8 C1 C10 C5 -57.7(2) .
C2 C1 C10 C5 59.1(2) .
C8 C1 C11 C12 124.3(2) .
C10 C1 C11 C12 -115.7(2) .
C2 C1 C11 C12 3.6(3) .
C8 C1 C11 C16 -56.0(3) .
C10 C1 C11 C16 64.0(3) .
C2 C1 C11 C16 -176.7(2) .
C16 C11 C12 C13 -0.4(4) .
C1 C11 C12 C13 179.3(2) .
C11 C12 C13 C14 0.2(4) .
C12 C13 C14 C15 -0.3(4) .
C12 C13 C14 C17 179.2(2) .
C13 C14 C15 C16 0.7(4) .
C17 C14 C15 C16 -178.8(2) .
C14 C15 C16 C11 -1.0(4) .
C12 C11 C16 C15 0.8(4) .
C1 C11 C16 C15 -178.9(2) .
C13 C14 C17 O1 178.3(2) .
C15 C14 C17 O1 -2.2(4) .
C13 C14 C17 O2 -2.4(4) .
C15 C14 C17 O2 177.1(2) .
C9 C3 C21 C26 -9.3(3) .
C2 C3 C21 C26 110.4(2) .
C4 C3 C21 C26 -130.5(2) .
C9 C3 C21 C22 172.9(2) .
C2 C3 C21 C22 -67.4(3) .
C4 C3 C21 C22 51.7(3) .
C26 C21 C22 C23 -1.2(3) .
C3 C21 C22 C23 176.7(2) .
C21 C22 C23 C24 0.8(4) .
C22 C23 C24 C25 0.0(4) .
C22 C23 C24 C27 -177.9(2) .
C23 C24 C25 C26 -0.3(4) .
C27 C24 C25 C26 177.6(2) .
C22 C21 C26 C25 1.0(4) .
C3 C21 C26 C25 -176.9(2) .
C24 C25 C26 C21 -0.2(4) .
C25 C24 C27 O4 -179.5(2) 2_556
C23 C24 C27 O4 -1.7(3) 2_556
C25 C24 C27 O3 0.0(3) 4_475
C23 C24 C27 O3 177.8(2) 4_475
O5 C31 N1 C32 -1.4(5) .
O5 C31 N1 C33 -178.5(3) .
O2 C17 O1 Mn1 -4.9(4) .
C14 C17 O1 Mn1 174.31(16) .
O1 C17 O2 Mn1 6.7(4) 3_667
C14 C17 O2 Mn1 -172.56(15) 3_667
N1 C31 O5 Mn1 -177.9(2) .
